data_4109590
loop_
_publ_author_name
'Tamara L. Church'
'Christopher M. Byrne'
'Emil B. Lobkovsky'
'Geoffrey W. Coates'

_publ_section_title
;
 A New Multicomponent Reaction Catalyzed by a [Lewis Acid]+[Co(CO)4]-
 Catalyst: Stereospecific Synthesis of 1,3-Oxazinane-2,4-diones from
 Epoxides, Isocyanates, and CO
;
_journal_name_full 'Journal of the American Chemical Society'
_journal_page_first 8156
_journal_page_last 8162
_journal_paper_doi 10.1021/ja069065d
_journal_volume 129
_journal_year 2007
_chemical_formula_moiety 'C11 H10 Br N O3'
_chemical_formula_sum 'C11 H10 Br N O3'
_chemical_formula_weight 284.11
_chemical_name_systematic
; 
 ? 
;
_space_group_IT_number 19
_symmetry_cell_setting orthorhombic
_symmetry_space_group_name_Hall 'P 2ac 2ab'
_symmetry_space_group_name_H-M 'P 21 21 21'
_atom_sites_solution_hydrogens difmap
_atom_sites_solution_primary direct
_atom_sites_solution_secondary difmap
_audit_creation_method SHELXL-97
_cell_angle_alpha 90.00
_cell_angle_beta 90.00
_cell_angle_gamma 90.00
_cell_formula_units_Z 4
_cell_length_a 5.3536(4)
_cell_length_b 9.2517(7)
_cell_length_c 22.0423(16)
_cell_measurement_reflns_used 4865
_cell_measurement_temperature 173(2)
_cell_measurement_theta_max 24.98
_cell_measurement_theta_min 2.39
_cell_volume 1091.75(14)
_computing_cell_refinement 'Bruker SAINT+'
_computing_data_collection 'Bruker APEX2'
_computing_data_reduction 'Bruker SAINT+'
_computing_molecular_graphics 'Bruker SHELXTL'
_computing_publication_material 'Bruker SHELXTL'
_computing_structure_refinement 'SHELXL-97 (Sheldrick, 1997)'
_computing_structure_solution 'SHELXS-97 (Sheldrick, 1990)'
_diffrn_ambient_temperature 173(2)
_diffrn_measured_fraction_theta_full 0.990
_diffrn_measured_fraction_theta_max 0.990
_diffrn_measurement_device_type 'Bruker X8 APEX II diffractometer'
_diffrn_measurement_method 'phi and omega scans'
_diffrn_radiation_monochromator graphite
_diffrn_radiation_source 'fine-focus sealed tube'
_diffrn_radiation_type MoK\a
_diffrn_radiation_wavelength 0.71073
_diffrn_reflns_av_R_equivalents 0.0423
_diffrn_reflns_av_sigmaI/netI 0.0472
_diffrn_reflns_limit_h_max 7
_diffrn_reflns_limit_h_min -7
_diffrn_reflns_limit_k_max 13
_diffrn_reflns_limit_k_min -12
_diffrn_reflns_limit_l_max 31
_diffrn_reflns_limit_l_min -31
_diffrn_reflns_number 16068
_diffrn_reflns_theta_full 30.51
_diffrn_reflns_theta_max 30.51
_diffrn_reflns_theta_min 1.85
_exptl_absorpt_coefficient_mu 3.755
_exptl_absorpt_correction_T_max 0.7052
_exptl_absorpt_correction_T_min 0.2116
_exptl_absorpt_correction_type multi-scan
_exptl_absorpt_process_details SADABS
_exptl_crystal_colour colourless
_exptl_crystal_density_diffrn 1.729
_exptl_crystal_description rod
_exptl_crystal_F_000 568
_exptl_crystal_size_max 0.60
_exptl_crystal_size_mid 0.10
_exptl_crystal_size_min 0.10
_refine_diff_density_max 0.532
_refine_diff_density_min -0.263
_refine_diff_density_rms 0.064
_refine_ls_abs_structure_details 'Flack H D (1983), Acta Cryst. A39, 876-881'
_refine_ls_abs_structure_Flack 0.006(8)
_refine_ls_extinction_method none
_refine_ls_goodness_of_fit_ref 0.964
_refine_ls_hydrogen_treatment refall
_refine_ls_matrix_type full
_refine_ls_number_parameters 185
_refine_ls_number_reflns 3298
_refine_ls_number_restraints 0
_refine_ls_restrained_S_all 0.964
_refine_ls_R_factor_all 0.0397
_refine_ls_R_factor_gt 0.0277
_refine_ls_shift/su_max 0.001
_refine_ls_shift/su_mean 0.000
_refine_ls_structure_factor_coef Fsqd
_refine_ls_weighting_details 'calc w=1/[\s^2^(Fo^2^)+(0.0266P)^2^+0.0000P] where P=(Fo^2^+2Fc^2^)/3'
_refine_ls_weighting_scheme calc
_refine_ls_wR_factor_gt 0.0578
_refine_ls_wR_factor_ref 0.0611
_reflns_number_gt 2778
_reflns_number_total 3298
_reflns_threshold_expression >2sigma(I)
_cod_data_source_file ja069065dsi20070404_030341.cif
_cod_data_source_block tc13
_cod_database_code 4109590

loop_
_symmetry_equiv_pos_as_xyz
'x, y, z'
'-x+1/2, -y, z+1/2'
'-x, y+1/2, -z+1/2'
'x+1/2, -y+1/2, -z'

loop_
_atom_site_label
_atom_site_type_symbol
_atom_site_fract_x
_atom_site_fract_y
_atom_site_fract_z
_atom_site_U_iso_or_equiv
_atom_site_adp_type
_atom_site_occupancy
_atom_site_symmetry_multiplicity
_atom_site_calc_flag
Br1 Br 0.67382(4) 0.26060(2) 0.203467(8) 0.03308(7) Uani 1 1 d
O1 O 0.6076(3) 0.06071(17) 0.55913(6) 0.0261(3) Uani 1 1 d
O2 O 0.2180(3) -0.14212(15) 0.42970(7) 0.0279(3) Uani 1 1 d
O3 O 0.8596(3) 0.14387(16) 0.48795(7) 0.0271(3) Uani 1 1 d
N1 N 0.5069(3) 0.02415(18) 0.45745(7) 0.0214(3) Uani 1 1 d
C1 C 0.3472(4) 0.0269(2) 0.57291(9) 0.0236(4) Uani 1 1 d
H1 H 0.252(4) 0.106(2) 0.5603(9) 0.017(6) Uiso 1 1 d
C2 C 0.2782(4) -0.1045(2) 0.53635(10) 0.0238(4) Uani 1 1 d
H2B H 0.384(4) -0.186(2) 0.5493(10) 0.025(6) Uiso 1 1 d
H2A H 0.104(4) -0.136(2) 0.5387(9) 0.018(5) Uiso 1 1 d
C3 C 0.3232(4) -0.07915(19) 0.47019(9) 0.0223(4) Uani 1 1 d
C4 C 0.6702(4) 0.08164(19) 0.50108(8) 0.0218(4) Uani 1 1 d
C5 C 0.3316(6) 0.0049(3) 0.64056(10) 0.0357(5) Uani 1 1 d
H5C H 0.164(6) -0.022(3) 0.6499(13) 0.058(9) Uiso 1 1 d
H5B H 0.382(5) 0.092(3) 0.6629(11) 0.041(7) Uiso 1 1 d
H5A H 0.451(6) -0.081(3) 0.6516(13) 0.062(9) Uiso 1 1 d
C6 C 0.5437(4) 0.0702(2) 0.39535(9) 0.0207(4) Uani 1 1 d
C7 C 0.3700(4) 0.1645(2) 0.37075(9) 0.0257(4) Uani 1 1 d
H7 H 0.222(5) 0.193(3) 0.3968(10) 0.033(6) Uiso 1 1 d
C8 C 0.4058(4) 0.2174(2) 0.31293(9) 0.0266(4) Uani 1 1 d
H6 H 0.296(5) 0.285(3) 0.2972(10) 0.043(7) Uiso 1 1 d
C9 C 0.6142(4) 0.1753(2) 0.28036(9) 0.0249(4) Uani 1 1 d
C10 C 0.7832(4) 0.0778(2) 0.30383(9) 0.0258(4) Uani 1 1 d
H10 H 0.922(5) 0.050(3) 0.2826(11) 0.041(7) Uiso 1 1 d
C11 C 0.7464(4) 0.0244(2) 0.36221(10) 0.0251(5) Uani 1 1 d
H11 H 0.847(6) -0.046(3) 0.3793(11) 0.046(7) Uiso 1 1 d

loop_
_atom_site_aniso_label
_atom_site_aniso_U_11
_atom_site_aniso_U_22
_atom_site_aniso_U_33
_atom_site_aniso_U_23
_atom_site_aniso_U_13
_atom_site_aniso_U_12
Br1 0.03471(12) 0.03732(12) 0.02719(9) 0.00664(9) 0.00300(9) 0.00103(11)
O1 0.0229(7) 0.0309(8) 0.0245(7) 0.0010(6) -0.0068(6) -0.0038(6)
O2 0.0268(8) 0.0245(7) 0.0323(7) -0.0043(6) -0.0046(6) -0.0068(6)
O3 0.0181(7) 0.0316(7) 0.0316(7) 0.0004(6) -0.0042(6) -0.0046(6)
N1 0.0185(8) 0.0216(8) 0.0240(8) 0.0005(6) -0.0035(7) -0.0014(7)
C1 0.0233(10) 0.0222(9) 0.0253(9) 0.0014(7) -0.0011(9) 0.0030(9)
C2 0.0226(11) 0.0182(9) 0.0305(10) 0.0038(8) -0.0012(9) -0.0026(8)
C3 0.0195(10) 0.0176(8) 0.0298(9) 0.0006(7) -0.0029(9) 0.0035(9)
C4 0.0195(10) 0.0196(9) 0.0263(9) -0.0001(7) -0.0057(9) 0.0026(9)
C5 0.0408(15) 0.0402(13) 0.0261(11) 0.0039(9) -0.0029(13) -0.0052(13)
C6 0.0174(10) 0.0205(9) 0.0241(9) -0.0015(7) -0.0036(8) -0.0030(7)
C7 0.0212(11) 0.0264(10) 0.0293(9) 0.0003(8) 0.0000(9) 0.0056(9)
C8 0.0221(10) 0.0273(10) 0.0304(9) 0.0036(8) -0.0012(8) 0.0069(8)
C9 0.0263(11) 0.0251(9) 0.0234(9) 0.0010(7) -0.0008(8) -0.0019(8)
C10 0.0195(11) 0.0308(10) 0.0271(10) -0.0020(8) 0.0003(9) 0.0016(8)
C11 0.0206(11) 0.0251(10) 0.0295(11) 0.0006(8) -0.0011(8) 0.0038(8)

loop_
_atom_type_symbol
_atom_type_description
_atom_type_scat_dispersion_real
_atom_type_scat_dispersion_imag
_atom_type_scat_source
C C 0.0033 0.0016 'International Tables Vol C Tables 4.2.6.8 and 6.1.1.4'
H H 0.0000 0.0000 'International Tables Vol C Tables 4.2.6.8 and 6.1.1.4'
N N 0.0061 0.0033 'International Tables Vol C Tables 4.2.6.8 and 6.1.1.4'
O O 0.0106 0.0060 'International Tables Vol C Tables 4.2.6.8 and 6.1.1.4'
Br Br -0.2901 2.4595 'International Tables Vol C Tables 4.2.6.8 and 6.1.1.4'

loop_
_geom_angle_atom_site_label_1
_geom_angle_atom_site_label_2
_geom_angle_atom_site_label_3
_geom_angle
C4 O1 C1 117.98(16)
C3 N1 C4 123.95(16)
C3 N1 C6 119.11(16)
C4 N1 C6 116.84(16)
O1 C1 C2 107.23(17)
O1 C1 C5 106.71(19)
C2 C1 C5 114.04(18)
C3 C2 C1 110.85(16)
O2 C3 N1 120.65(18)
O2 C3 C2 124.78(19)
N1 C3 C2 114.56(17)
O3 C4 O1 120.77(18)
O3 C4 N1 122.81(17)
O1 C4 N1 116.40(18)
C11 C6 C7 121.03(19)
C11 C6 N1 121.29(19)
C7 C6 N1 117.66(18)
C8 C7 C6 119.5(2)
C7 C8 C9 119.46(19)
C10 C9 C8 121.28(18)
C10 C9 Br1 119.83(16)
C8 C9 Br1 118.84(15)
C9 C10 C11 119.1(2)
C6 C11 C10 119.6(2)

loop_
_geom_bond_atom_site_label_1
_geom_bond_atom_site_label_2
_geom_bond_distance
Br1 C9 1.8968(19)
O1 C4 1.337(2)
O1 C1 1.461(3)
O2 C3 1.205(2)
O3 C4 1.202(3)
N1 C3 1.400(3)
N1 C4 1.404(3)
N1 C6 1.447(2)
C1 C2 1.504(3)
C1 C5 1.507(3)
C2 C3 1.497(3)
C6 C11 1.375(3)
C6 C7 1.386(3)
C7 C8 1.378(3)
C8 C9 1.383(3)
C9 C10 1.378(3)
C10 C11 1.392(3)
